data_7708772
loop_
_publ_author_name
'Xiang, Libo'
'Wang, Junyi'
'Su, Wei'
'Lin, Zhenyang'
'Ye, Qing'

_publ_section_title
;
 Facile Access to Halogenated Cationic B=C-centered Organoboron
 Isoelectronic with Alkenyl Halides
;
_journal_name_full 'Dalton Transactions'
_journal_paper_doi 10.1039/D1DT03325E
_journal_year 2021
_chemical_formula_moiety 'Br, C47 H43 B Br O P2, C H2 Cl2'
_chemical_formula_sum 'C48 H45 B Br2 Cl2 O P2'
_chemical_formula_weight 941.31
_space_group_crystal_system orthorhombic
_space_group_IT_number 33
_space_group_name_Hall 'P 2c -2n'
_space_group_name_H-M_alt 'P n a 21'
_atom_sites_solution_hydrogens geom
_audit_creation_date 2021-06-21
_audit_creation_method
;
Olex2 1.2
(compiled 2018.04.26 svn.r3504 for OlexSys, GUI svn.r5492)
;
_audit_update_record
;
2021-06-21 deposited with the CCDC.	2021-11-02 downloaded from the CCDC.
;
_cell_angle_alpha 90
_cell_angle_beta 90
_cell_angle_gamma 90
_cell_formula_units_Z 4
_cell_length_a 17.2180(10)
_cell_length_b 13.9664(8)
_cell_length_c 18.1404(10)
_cell_measurement_reflns_used 7735
_cell_measurement_temperature 100
_cell_measurement_theta_max 26.842
_cell_measurement_theta_min 2.188
_cell_volume 4362.3(4)
_computing_cell_refinement 'SAINT V8.38A (?, 2016)'
_computing_data_reduction 'SAINT V8.38A (?, 2016)'
_computing_molecular_graphics 'Olex2 (Dolomanov et al., 2009)'
_computing_publication_material 'Olex2 (Dolomanov et al., 2009)'
_computing_structure_refinement 'ShelXL (Sheldrick, 2015)'
_computing_structure_solution 'SHELXT 2014/5 (Sheldrick, 2014)'
_diffrn_ambient_temperature 100.0
_diffrn_measured_fraction_theta_full 0.999
_diffrn_measured_fraction_theta_max 0.999
_diffrn_measurement_device_type 'CCD area detector'
_diffrn_measurement_method 'phi and omega scans'
_diffrn_radiation_type MoK\a
_diffrn_radiation_wavelength 0.71073
_diffrn_reflns_av_R_equivalents 0.1139
_diffrn_reflns_av_unetI/netI 0.0817
_diffrn_reflns_Laue_measured_fraction_full 0.999
_diffrn_reflns_Laue_measured_fraction_max 0.999
_diffrn_reflns_limit_h_max 20
_diffrn_reflns_limit_h_min -18
_diffrn_reflns_limit_k_max 16
_diffrn_reflns_limit_k_min -16
_diffrn_reflns_limit_l_max 21
_diffrn_reflns_limit_l_min -21
_diffrn_reflns_number 48419
_diffrn_reflns_point_group_measured_fraction_full 0.998
_diffrn_reflns_point_group_measured_fraction_max 0.998
_diffrn_reflns_theta_full 24.993
_diffrn_reflns_theta_max 24.993
_diffrn_reflns_theta_min 2.245
_exptl_absorpt_coefficient_mu 2.090
_exptl_absorpt_correction_T_max 0.7456
_exptl_absorpt_correction_T_min 0.5544
_exptl_absorpt_correction_type multi-scan
_exptl_crystal_colour colourless
_exptl_crystal_colour_primary colourless
_exptl_crystal_density_diffrn 1.433
_exptl_crystal_description plate
_exptl_crystal_F_000 1920
_exptl_crystal_size_max 0.1
_exptl_crystal_size_mid 0.03
_exptl_crystal_size_min 0.02
_refine_diff_density_max 1.651
_refine_diff_density_min -1.067
_refine_diff_density_rms 0.106
_refine_ls_abs_structure_details
;
 Flack x determined using 2244 quotients [(I+)-(I-)]/[(I+)+(I-)]
 (Parsons, Flack and Wagner, Acta Cryst. B69 (2013) 249-259).
;
_refine_ls_abs_structure_Flack 0.010(8)
_refine_ls_extinction_method none
_refine_ls_goodness_of_fit_ref 1.039
_refine_ls_hydrogen_treatment constr
_refine_ls_matrix_type full
_refine_ls_number_parameters 524
_refine_ls_number_reflns 7660
_refine_ls_number_restraints 301
_refine_ls_restrained_S_all 1.036
_refine_ls_R_factor_all 0.0897
_refine_ls_R_factor_gt 0.0653
_refine_ls_shift/su_max 0.000
_refine_ls_shift/su_mean 0.000
_refine_ls_structure_factor_coef Fsqd
_refine_ls_weighting_details 'w=1/[\s^2^(Fo^2^)+(0.1160P)^2^] where P=(Fo^2^+2Fc^2^)/3'
_refine_ls_weighting_scheme calc
_refine_ls_wR_factor_gt 0.1674
_refine_ls_wR_factor_ref 0.1818
_reflns_Friedel_coverage 0.931
_reflns_Friedel_fraction_full 0.998
_reflns_Friedel_fraction_max 0.998
_reflns_number_gt 5966
_reflns_number_total 7660
_reflns_threshold_expression 'I > 2\s(I)'
_cod_data_source_file d1dt03325e2.cif
_cod_data_source_block 5
_cod_database_code 7708772
_shelx_shelxl_version_number 2018/3
_shelx_space_group_comment
;
The symmetry employed for this shelxl refinement is uniquely defined
by the following loop, which should always be used as a source of
symmetry information in preference to the above space-group names.
They are only intended as comments.
;
_shelx_estimated_absorpt_t_max 0.959
_shelx_estimated_absorpt_t_min 0.818
_olex2_refinement_description
;
1. Fixed Uiso
 At 1.2 times of:
  All C(H) groups, All C(H,H) groups, All C(H,H,H,H) groups
2. Uiso/Uaniso restraints and constraints
Uanis(C22) \\sim Ueq, Uanis(C31) \\sim Ueq, Uanis(C43) \\sim Ueq, Uanis(C27)
\\sim Ueq, Uanis(C29) \\sim Ueq, Uanis(C30) \\sim Ueq, Uanis(C36) \\sim Ueq,
Uanis(C12) \\sim Ueq, Uanis(C24) \\sim Ueq, Uanis(C37) \\sim Ueq, Uanis(C23)
\\sim Ueq, Uanis(C26) \\sim Ueq, Uanis(C28) \\sim Ueq, Uanis(C42) \\sim Ueq,
Uanis(C41) \\sim Ueq, Uanis(C38) \\sim Ueq, Uanis(C32) \\sim Ueq, Uanis(C48)
\\sim Ueq, Uanis(C40) \\sim Ueq, Uanis(C19) \\sim Ueq, Uanis(C20) \\sim Ueq,
Uanis(C21) \\sim Ueq, Uanis(C13) \\sim Ueq, Uanis(C1) \\sim Ueq, Uanis(C25)
\\sim Ueq, Uanis(C17) \\sim Ueq, Uanis(C35) \\sim Ueq, Uanis(C2) \\sim Ueq,
Uanis(C33) \\sim Ueq, Uanis(C39) \\sim Ueq, Uanis(C15) \\sim Ueq, Uanis(C46)
\\sim Ueq, Uanis(C16) \\sim Ueq, Uanis(C47) \\sim Ueq, Uanis(C7) \\sim Ueq,
Uanis(C45) \\sim Ueq, Uanis(C44) \\sim Ueq, Uanis(C4) \\sim Ueq, Uanis(C3)
\\sim Ueq, Uanis(C8) \\sim Ueq, Uanis(C5) \\sim Ueq, Uanis(C6) \\sim Ueq,
Uanis(C14) \\sim Ueq, Uanis(C34) \\sim Ueq, Uanis(C11) \\sim Ueq, Uanis(C1S)
\\sim Ueq, Uanis(C10) \\sim Ueq, Uanis(C9) \\sim Ueq, Uanis(C10A) \\sim Ueq,
Uanis(C9A) \\sim Ueq: with sigma of 0.005 and sigma for terminal atoms of 0.01
3. Others
 Sof(H8BC)=Sof(H8BD)=Sof(H11C)=Sof(H11D)=Sof(C10A)=Sof(H10C)=Sof(H10D)=
 Sof(C9A)=Sof(H9AA)=Sof(H9AB)=1-FVAR(1)
 Sof(H8AA)=Sof(H8AB)=Sof(H11A)=Sof(H11B)=Sof(C10)=Sof(H10A)=Sof(H10B)=Sof(C9)=
 Sof(H9A)=Sof(H9B)=FVAR(1)
4.a Secondary CH2 refined with riding coordinates:
 C8(H8AA,H8AB), C8(H8BC,H8BD), C11(H11A,H11B), C11(H11C,H11D), C1S(H1SA,H1SB),
 C10(H10A,H10B), C9(H9A,H9B), C10A(H10C,H10D), C9A(H9AA,H9AB)
4.b Aromatic/amide H refined with riding coordinates:
 C22(H22), C27(H27), C29(H29), C30(H30), C36(H36), C23(H23), C26(H26),
 C28(H28), C42(H42), C41(H41), C38(H38), C32(H32), C48(H48), C40(H40), C19(H19),
  C20(H20), C21(H21), C13(H13), C17(H17), C35(H35), C33(H33), C39(H39),
 C15(H15), C46(H46), C16(H16), C47(H47), C7(H7), C45(H45), C44(H44), C4(H4),
 C3(H3), C5(H5), C6(H6), C14(H14), C34(H34)
;
_olex2_submission_special_instructions 'No special instructions were received'

loop_
_space_group_symop_operation_xyz
'x, y, z'
'-x, -y, z+1/2'
'x+1/2, -y+1/2, z'
'-x+1/2, y+1/2, z+1/2'

loop_
_atom_site_label
_atom_site_type_symbol
_atom_site_fract_x
_atom_site_fract_y
_atom_site_fract_z
_atom_site_U_iso_or_equiv
_atom_site_adp_type
_atom_site_occupancy
_atom_site_site_symmetry_order
_atom_site_calc_flag
_atom_site_refinement_flags_posn
_atom_site_refinement_flags_adp
_atom_site_refinement_flags_occupancy
_atom_site_disorder_assembly
_atom_site_disorder_group
Br2 Br 0.59040(7) -0.00723(6) 0.17019(7) 0.0442(3) Uani 1 1 d . . . . .
P1 P 0.68605(12) 0.60438(15) 0.46172(13) 0.0198(5) Uani 1 1 d . . . . .
P2 P 0.71016(13) 0.39550(15) 0.41918(14) 0.0224(5) Uani 1 1 d . . . . .
Cl1S Cl 0.6856(2) 0.3669(3) 0.7159(2) 0.0749(11) Uani 1 1 d . . . . .
Cl2S Cl 0.6437(3) 0.5062(3) 0.8272(2) 0.0778(12) Uani 1 1 d . . . . .
O1 O 0.6049(4) 0.3536(5) 0.5422(4) 0.0345(17) Uani 1 1 d . . . . .
C22 C 0.6066(6) 0.8011(8) 0.3112(6) 0.034(2) Uani 1 1 d . U . . .
H22 H 0.613102 0.867200 0.300393 0.041 Uiso 1 1 calc R . . . .
C31 C 0.7802(5) 0.4409(6) 0.3530(5) 0.026(2) Uani 1 1 d . U . . .
C43 C 0.7597(5) 0.3069(6) 0.4765(5) 0.025(2) Uani 1 1 d . U . . .
C27 C 0.8877(6) 0.7062(7) 0.3710(6) 0.036(2) Uani 1 1 d . U . . .
H27 H 0.903654 0.737083 0.326875 0.043 Uiso 1 1 calc R . . . .
C29 C 0.9188(6) 0.6403(8) 0.4902(6) 0.037(2) Uani 1 1 d . U . . .
H29 H 0.956186 0.626393 0.527235 0.044 Uiso 1 1 calc R . . . .
C30 C 0.8422(5) 0.6123(7) 0.4999(6) 0.032(2) Uani 1 1 d . U . . .
H30 H 0.827158 0.579550 0.543528 0.038 Uiso 1 1 calc R . . . .
C36 C 0.8594(5) 0.4369(6) 0.3686(6) 0.029(2) Uani 1 1 d . U . . .
H36 H 0.876979 0.410568 0.413907 0.035 Uiso 1 1 calc R . . . .
C12 C 0.6629(5) 0.6661(6) 0.5477(5) 0.0237(19) Uani 1 1 d . U . . .
C24 C 0.6336(5) 0.6621(6) 0.3877(5) 0.026(2) Uani 1 1 d . U . . .
C37 C 0.6417(5) 0.3303(6) 0.3619(5) 0.027(2) Uani 1 1 d . U . . .
C23 C 0.6432(5) 0.7599(7) 0.3711(5) 0.028(2) Uani 1 1 d . U . . .
H23 H 0.675384 0.798301 0.401690 0.033 Uiso 1 1 calc R . . . .
C26 C 0.8115(5) 0.6787(6) 0.3801(5) 0.027(2) Uani 1 1 d . U . . .
H26 H 0.774913 0.691079 0.342073 0.033 Uiso 1 1 calc R . . . .
C28 C 0.9411(6) 0.6885(8) 0.4268(6) 0.042(2) Uani 1 1 d . U . . .
H28 H 0.993249 0.709587 0.421454 0.050 Uiso 1 1 calc R . . . .
C42 C 0.6695(5) 0.2730(7) 0.3060(6) 0.030(2) Uani 1 1 d . U . . .
H42 H 0.723680 0.272323 0.296332 0.036 Uiso 1 1 calc R . . . .
C41 C 0.6207(6) 0.2160(7) 0.2632(6) 0.033(2) Uani 1 1 d . U . . .
H41 H 0.641015 0.176731 0.225067 0.040 Uiso 1 1 calc R . . . .
C38 C 0.5600(5) 0.3334(7) 0.3740(6) 0.031(2) Uani 1 1 d . U . . .
H38 H 0.538566 0.373967 0.410752 0.037 Uiso 1 1 calc R . . . .
C32 C 0.7548(6) 0.4787(6) 0.2868(5) 0.029(2) Uani 1 1 d . U . . .
H32 H 0.700769 0.481458 0.276353 0.035 Uiso 1 1 calc R . . . .
C48 C 0.7906(6) 0.3351(7) 0.5428(6) 0.038(2) Uani 1 1 d . U . . .
H48 H 0.786184 0.400057 0.557747 0.046 Uiso 1 1 calc R . . . .
C40 C 0.5415(6) 0.2184(7) 0.2780(6) 0.038(2) Uani 1 1 d . U . . .
H40 H 0.507219 0.178958 0.250460 0.045 Uiso 1 1 calc R . . . .
C19 C 0.5854(5) 0.6070(7) 0.3411(5) 0.028(2) Uani 1 1 d . U . . .
H19 H 0.578017 0.540846 0.351024 0.034 Uiso 1 1 calc R . . . .
C20 C 0.5490(6) 0.6484(8) 0.2813(6) 0.038(2) Uani 1 1 d . U . . .
H20 H 0.516307 0.611349 0.250213 0.045 Uiso 1 1 calc R . . . .
C21 C 0.5606(6) 0.7439(8) 0.2675(6) 0.038(2) Uani 1 1 d . U . . .
H21 H 0.535796 0.771775 0.225943 0.046 Uiso 1 1 calc R . . . .
C13 C 0.6957(6) 0.6276(7) 0.6137(6) 0.032(2) Uani 1 1 d . U . . .
H13 H 0.724765 0.569843 0.612048 0.038 Uiso 1 1 calc R . . . .
C1 C 0.6666(5) 0.4841(6) 0.4722(5) 0.0233(19) Uani 1 1 d . U . . .
C25 C 0.7871(5) 0.6323(6) 0.4451(5) 0.0238(19) Uani 1 1 d . U . . .
C17 C 0.6169(6) 0.7457(7) 0.5526(6) 0.036(2) Uani 1 1 d . U . . .
H17 H 0.592219 0.769901 0.509617 0.044 Uiso 1 1 calc R . . . .
C35 C 0.9122(6) 0.4717(8) 0.3175(6) 0.037(2) Uani 1 1 d . U . . .
H35 H 0.966294 0.469185 0.327831 0.045 Uiso 1 1 calc R . . . .
C2 C 0.5313(6) 0.5111(6) 0.5539(6) 0.031(2) Uani 1 1 d . U . . .
C33 C 0.8074(6) 0.5122(7) 0.2364(6) 0.034(2) Uani 1 1 d . U . . .
H33 H 0.789295 0.537015 0.190715 0.041 Uiso 1 1 calc R . . . .
C39 C 0.5125(6) 0.2764(8) 0.3314(6) 0.037(2) Uani 1 1 d . U . . .
H39 H 0.458040 0.277799 0.339536 0.044 Uiso 1 1 calc R . . . .
C15 C 0.6411(6) 0.7570(7) 0.6824(6) 0.037(2) Uani 1 1 d . U . . .
H15 H 0.635152 0.790221 0.727717 0.045 Uiso 1 1 calc R . . . .
C46 C 0.8352(7) 0.1753(8) 0.5677(7) 0.046(3) Uani 1 1 d . U . . .
H46 H 0.859904 0.130401 0.599199 0.056 Uiso 1 1 calc R . . . .
C16 C 0.6059(6) 0.7918(8) 0.6202(6) 0.038(3) Uani 1 1 d . U . . .
H16 H 0.574059 0.847197 0.623030 0.046 Uiso 1 1 calc R . . . .
C47 C 0.8281(7) 0.2700(8) 0.5881(7) 0.047(3) Uani 1 1 d . U . . .
H47 H 0.849181 0.290781 0.633800 0.056 Uiso 1 1 calc R . . . .
C7 C 0.5180(6) 0.5264(7) 0.6291(6) 0.035(2) Uani 1 1 d . U . . .
H7 H 0.554337 0.502316 0.663874 0.042 Uiso 1 1 calc R . . . .
B1 B 0.5997(6) 0.4482(8) 0.5240(6) 0.028(2) Uani 1 1 d . . . . .
C45 C 0.8050(6) 0.1468(7) 0.4991(7) 0.044(3) Uani 1 1 d . U . . .
H45 H 0.809082 0.081948 0.483769 0.052 Uiso 1 1 calc R . . . .
C44 C 0.7692(6) 0.2140(8) 0.4540(7) 0.045(3) Uani 1 1 d . U . . .
H44 H 0.750911 0.195140 0.406757 0.054 Uiso 1 1 calc R . . . .
C4 C 0.4086(6) 0.5968(7) 0.5302(7) 0.040(2) Uani 1 1 d . U . . .
H4 H 0.371609 0.620653 0.495941 0.048 Uiso 1 1 calc R . . . .
C3 C 0.4750(5) 0.5485(7) 0.5049(6) 0.030(2) Uani 1 1 d . U . . .
H3 H 0.482322 0.540594 0.453331 0.037 Uiso 1 1 calc R . . . .
C8 C 0.5419(7) 0.3026(8) 0.5792(7) 0.052(3) Uani 1 1 d . U . . .
H8AA H 0.494240 0.303875 0.548607 0.062 Uiso 0.66(3) 1 calc R . P A 1
H8AB H 0.530275 0.332530 0.627387 0.062 Uiso 0.66(3) 1 calc R . P A 1
H8BC H 0.492332 0.337306 0.571846 0.062 Uiso 0.34(3) 1 calc R . P A 2
H8BD H 0.552375 0.298968 0.632737 0.062 Uiso 0.34(3) 1 calc R . P A 2
C5 C 0.3972(7) 0.6099(8) 0.6063(7) 0.047(3) Uani 1 1 d . U . . .
H5 H 0.351988 0.641371 0.624064 0.056 Uiso 1 1 calc R . . . .
C6 C 0.4524(6) 0.5764(7) 0.6544(6) 0.041(3) Uani 1 1 d . U . . .
H6 H 0.446220 0.587256 0.705797 0.049 Uiso 1 1 calc R . . . .
C14 C 0.6851(5) 0.6745(7) 0.6801(6) 0.034(2) Uani 1 1 d . U . . .
H14 H 0.708040 0.650100 0.723898 0.040 Uiso 1 1 calc R . . . .
C34 C 0.8861(6) 0.5107(7) 0.2505(7) 0.040(3) Uani 1 1 d . U . . .
H34 H 0.921970 0.535594 0.215583 0.048 Uiso 1 1 calc R . . . .
C11 C 0.6022(8) 0.0461(11) 0.5339(9) 0.068(4) Uani 1 1 d . U . . .
H11A H 0.564213 0.005666 0.560508 0.081 Uiso 0.66(3) 1 calc R . P A 1
H11B H 0.652418 0.045805 0.560564 0.081 Uiso 0.66(3) 1 calc R . P A 1
H11C H 0.551438 0.019420 0.549134 0.081 Uiso 0.34(3) 1 calc R . P A 2
H11D H 0.641827 0.008441 0.560882 0.081 Uiso 0.34(3) 1 calc R . P A 2
C1S C 0.7167(8) 0.4351(10) 0.7886(8) 0.063(4) Uani 1 1 d . U . . .
H1SA H 0.759494 0.477018 0.771736 0.076 Uiso 1 1 calc R . . . .
H1SB H 0.737698 0.392258 0.827249 0.076 Uiso 1 1 calc R . . . .
C10 C 0.5701(12) 0.1535(14) 0.5206(13) 0.059(6) Uani 0.66(3) 1 d . U P A 1
H10A H 0.604058 0.187893 0.485438 0.070 Uiso 0.66(3) 1 calc R . P A 1
H10B H 0.516925 0.151281 0.499918 0.070 Uiso 0.66(3) 1 calc R . P A 1
C9 C 0.5697(12) 0.2009(13) 0.5896(12) 0.049(6) Uani 0.66(3) 1 d . U P A 1
H9A H 0.622713 0.201078 0.610757 0.059 Uiso 0.66(3) 1 calc R . P A 1
H9B H 0.534893 0.166887 0.624246 0.059 Uiso 0.66(3) 1 calc R . P A 1
C10A C 0.6051(14) 0.1449(18) 0.5690(15) 0.018(8) Uani 0.34(3) 1 d . U P A 2
H10C H 0.606082 0.139508 0.623381 0.021 Uiso 0.34(3) 1 calc R . P A 2
H10D H 0.652183 0.179735 0.552794 0.021 Uiso 0.34(3) 1 calc R . P A 2
C9A C 0.5353(16) 0.1955(19) 0.5450(17) 0.024(8) Uani 0.34(3) 1 d . U P A 2
H9AA H 0.488163 0.162905 0.563599 0.029 Uiso 0.34(3) 1 calc R . P A 2
H9AB H 0.532790 0.198051 0.490522 0.029 Uiso 0.34(3) 1 calc R . P A 2
Br1 Br 0.61379(11) 0.00775(14) 0.43265(11) 0.0879(6) Uani 1 1 d . . . . .

loop_
_atom_site_aniso_label
_atom_site_aniso_U_11
_atom_site_aniso_U_22
_atom_site_aniso_U_33
_atom_site_aniso_U_23
_atom_site_aniso_U_13
_atom_site_aniso_U_12
Br2 0.0672(7) 0.0296(5) 0.0359(6) -0.0036(5) 0.0208(6) -0.0061(4)
P1 0.0226(11) 0.0208(11) 0.0160(11) -0.0015(9) 0.0004(9) -0.0005(9)
P2 0.0241(11) 0.0223(11) 0.0208(12) -0.0049(10) 0.0013(10) -0.0007(9)
Cl1S 0.080(3) 0.085(2) 0.060(2) -0.004(2) 0.0065(19) 0.003(2)
Cl2S 0.096(3) 0.079(3) 0.058(2) -0.0005(19) 0.022(2) 0.004(2)
O1 0.042(4) 0.026(3) 0.036(4) 0.003(3) 0.016(3) -0.002(3)
C22 0.031(4) 0.041(5) 0.031(5) 0.012(4) 0.006(4) 0.007(4)
C31 0.029(4) 0.024(4) 0.026(4) -0.005(3) 0.004(3) 0.001(3)
C43 0.022(4) 0.030(4) 0.023(4) -0.005(3) 0.002(3) -0.004(3)
C27 0.036(5) 0.038(5) 0.033(5) -0.003(4) 0.004(4) -0.008(4)
C29 0.032(4) 0.045(5) 0.034(5) -0.007(4) -0.005(4) 0.001(4)
C30 0.034(4) 0.036(4) 0.026(4) 0.000(4) -0.003(4) -0.002(4)
C36 0.033(4) 0.023(4) 0.030(5) -0.005(4) 0.005(4) 0.004(3)
C12 0.022(4) 0.024(4) 0.025(4) -0.010(3) 0.005(3) -0.003(3)
C24 0.025(4) 0.031(4) 0.022(4) 0.000(3) 0.005(3) 0.003(3)
C37 0.030(4) 0.023(4) 0.027(4) 0.002(3) -0.003(3) -0.002(3)
C23 0.022(4) 0.033(4) 0.027(4) 0.005(4) 0.005(3) 0.001(3)
C26 0.026(4) 0.030(4) 0.025(4) -0.004(3) 0.002(3) 0.002(3)
C28 0.036(4) 0.048(5) 0.041(5) 0.003(4) 0.002(4) -0.009(4)
C42 0.027(4) 0.031(4) 0.031(5) -0.004(4) 0.000(4) 0.000(3)
C41 0.039(5) 0.029(4) 0.032(5) -0.006(4) -0.003(4) -0.004(4)
C38 0.031(4) 0.029(4) 0.033(5) 0.004(4) -0.002(4) -0.003(3)
C32 0.035(5) 0.022(4) 0.029(5) -0.007(3) 0.006(4) -0.006(3)
C48 0.043(5) 0.035(5) 0.036(5) -0.002(4) -0.009(4) 0.007(4)
C40 0.042(5) 0.034(5) 0.037(5) 0.000(4) -0.009(4) -0.012(4)
C19 0.025(4) 0.032(4) 0.027(4) -0.006(4) -0.001(4) -0.001(3)
C20 0.041(5) 0.043(5) 0.029(5) 0.002(4) 0.000(4) 0.008(4)
C21 0.034(4) 0.051(5) 0.030(5) 0.004(4) 0.002(4) 0.006(4)
C13 0.037(5) 0.029(4) 0.029(5) 0.000(4) 0.000(4) -0.001(4)
C1 0.027(4) 0.024(4) 0.020(4) 0.002(3) 0.001(3) 0.004(3)
C25 0.022(4) 0.024(4) 0.025(4) -0.004(3) 0.001(3) -0.004(3)
C17 0.043(5) 0.035(5) 0.031(5) 0.002(4) -0.001(4) 0.006(4)
C35 0.038(5) 0.031(4) 0.043(5) -0.010(4) 0.006(4) -0.004(4)
C2 0.033(4) 0.030(4) 0.029(4) -0.003(4) 0.005(4) -0.004(3)
C33 0.041(5) 0.035(5) 0.027(4) -0.002(4) 0.005(4) 0.001(4)
C39 0.033(4) 0.042(5) 0.035(5) 0.001(4) -0.002(4) -0.004(4)
C15 0.037(4) 0.038(4) 0.037(5) -0.007(4) 0.000(4) -0.003(4)
C46 0.045(5) 0.044(5) 0.050(5) 0.002(4) -0.010(4) 0.005(4)
C16 0.042(5) 0.036(5) 0.037(5) -0.005(4) 0.001(4) 0.005(4)
C47 0.054(5) 0.045(5) 0.042(5) -0.001(4) -0.013(4) 0.003(4)
C7 0.035(5) 0.036(4) 0.034(5) 0.001(4) -0.003(4) 0.001(4)
B1 0.037(6) 0.031(6) 0.017(5) 0.003(5) 0.000(4) -0.003(5)
C45 0.049(5) 0.030(4) 0.052(5) -0.004(4) -0.011(4) 0.010(4)
C44 0.047(5) 0.041(5) 0.047(5) -0.005(4) -0.012(4) 0.006(4)
C4 0.039(5) 0.039(5) 0.042(5) 0.002(4) 0.002(4) 0.004(4)
C3 0.033(4) 0.031(4) 0.028(4) 0.000(4) -0.001(4) 0.000(3)
C8 0.057(6) 0.041(5) 0.057(6) 0.004(5) 0.027(5) -0.003(4)
C5 0.045(5) 0.049(5) 0.046(5) -0.008(4) 0.001(4) 0.012(4)
C6 0.047(5) 0.039(4) 0.037(5) -0.007(4) 0.005(4) 0.004(4)
C14 0.034(4) 0.036(4) 0.031(5) -0.001(4) -0.002(4) 0.000(4)
C34 0.041(5) 0.036(5) 0.042(5) -0.007(4) 0.015(4) -0.007(4)
C11 0.067(6) 0.070(6) 0.066(7) -0.004(5) -0.002(5) -0.010(5)
C1S 0.066(6) 0.062(6) 0.062(6) 0.009(5) 0.000(5) 0.002(5)
C10 0.062(8) 0.053(8) 0.061(9) 0.001(6) 0.005(6) -0.001(6)
C9 0.052(8) 0.048(8) 0.047(8) 0.003(6) 0.008(6) 0.000(6)
C10A 0.019(10) 0.017(9) 0.017(10) 0.004(6) -0.001(6) -0.004(6)
C9A 0.025(10) 0.023(10) 0.024(10) 0.000(6) 0.004(6) 0.006(6)
Br1 0.0811(11) 0.1105(15) 0.0721(12) 0.0040(10) -0.0125(9) -0.0037(9)

loop_
_atom_type_symbol
_atom_type_description
_atom_type_scat_dispersion_real
_atom_type_scat_dispersion_imag
_atom_type_scat_source
C C 0.0033 0.0016 'International Tables Vol C Tables 4.2.6.8 and 6.1.1.4'
H H 0.0000 0.0000 'International Tables Vol C Tables 4.2.6.8 and 6.1.1.4'
B B 0.0013 0.0007 'International Tables Vol C Tables 4.2.6.8 and 6.1.1.4'
Br Br -0.2901 2.4595 'International Tables Vol C Tables 4.2.6.8 and 6.1.1.4'
Cl Cl 0.1484 0.1585 'International Tables Vol C Tables 4.2.6.8 and 6.1.1.4'
O O 0.0106 0.0060 'International Tables Vol C Tables 4.2.6.8 and 6.1.1.4'
P P 0.1023 0.0942 'International Tables Vol C Tables 4.2.6.8 and 6.1.1.4'

loop_
_geom_angle_atom_site_label_1
_geom_angle_atom_site_label_2
_geom_angle_atom_site_label_3
_geom_angle
_geom_angle_site_symmetry_1
_geom_angle_site_symmetry_3
_geom_angle_publ_flag
C24 P1 C12 108.4(4) . . ?
C24 P1 C25 105.1(4) . . ?
C1 P1 C12 108.9(4) . . ?
C1 P1 C24 114.8(4) . . ?
C1 P1 C25 114.5(4) . . ?
C25 P1 C12 104.5(4) . . ?
C31 P2 C43 107.6(4) . . ?
C37 P2 C31 103.2(4) . . ?
C37 P2 C43 106.8(4) . . ?
C1 P2 C31 113.8(4) . . ?
C1 P2 C43 111.6(4) . . ?
C1 P2 C37 113.2(4) . . ?
B1 O1 C8 122.3(8) . . ?
C21 C22 C23 118.3(10) . . ?
C36 C31 P2 120.1(7) . . ?
C32 C31 P2 119.8(7) . . ?
C32 C31 C36 120.1(9) . . ?
C48 C43 P2 119.0(7) . . ?
C44 C43 P2 121.8(8) . . ?
C44 C43 C48 119.1(9) . . ?
C26 C27 C28 119.6(10) . . ?
C30 C29 C28 120.3(10) . . ?
C29 C30 C25 119.9(9) . . ?
C35 C36 C31 119.5(10) . . ?
C13 C12 P1 116.9(7) . . ?
C17 C12 P1 124.4(8) . . ?
C17 C12 C13 118.7(9) . . ?
C23 C24 P1 122.2(7) . . ?
C23 C24 C19 117.9(9) . . ?
C19 C24 P1 119.7(7) . . ?
C42 C37 P2 119.2(7) . . ?
C42 C37 C38 118.2(8) . . ?
C38 C37 P2 122.5(7) . . ?
C22 C23 C24 121.3(9) . . ?
C27 C26 C25 120.9(9) . . ?
C29 C28 C27 120.5(9) . . ?
C37 C42 C41 122.3(9) . . ?
C40 C41 C42 118.0(9) . . ?
C39 C38 C37 118.8(9) . . ?
C33 C32 C31 120.1(10) . . ?
C43 C48 C47 120.8(10) . . ?
C39 C40 C41 120.8(9) . . ?
C20 C19 C24 120.6(9) . . ?
C21 C20 C19 119.0(10) . . ?
C20 C21 C22 122.9(10) . . ?
C14 C13 C12 120.0(9) . . ?
P1 C1 P2 123.4(5) . . ?
B1 C1 P1 121.3(7) . . ?
B1 C1 P2 114.9(6) . . ?
C30 C25 P1 119.3(7) . . ?
C30 C25 C26 118.8(8) . . ?
C26 C25 P1 121.7(7) . . ?
C12 C17 C16 120.6(10) . . ?
C36 C35 C34 120.2(10) . . ?
C7 C2 B1 123.0(9) . . ?
C7 C2 C3 116.4(9) . . ?
C3 C2 B1 120.3(9) . . ?
C32 C33 C34 121.3(10) . . ?
C40 C39 C38 121.8(10) . . ?
C16 C15 C14 121.0(10) . . ?
C47 C46 C45 118.6(11) . . ?
C15 C16 C17 120.0(10) . . ?
C46 C47 C48 120.7(11) . . ?
C2 C7 C6 121.7(10) . . ?
O1 B1 C1 114.0(8) . . ?
O1 B1 C2 120.5(9) . . ?
C2 B1 C1 125.5(8) . . ?
C44 C45 C46 119.6(10) . . ?
C43 C44 C45 121.1(11) . . ?
C3 C4 C5 119.8(10) . . ?
C4 C3 C2 122.0(10) . . ?
O1 C8 C9 106.3(10) . . ?
O1 C8 C9A 109.0(12) . . ?
C6 C5 C4 118.9(10) . . ?
C5 C6 C7 121.2(10) . . ?
C15 C14 C13 119.6(10) . . ?
C33 C34 C35 118.7(10) . . ?
C10 C11 Br1 98.7(12) . . ?
C10A C11 Br1 130.4(14) . . ?
Cl1S C1S Cl2S 113.6(8) . . ?
C9 C10 C11 107.7(17) . . ?
C10 C9 C8 109.3(17) . . ?
C9A C10A C11 107(2) . . ?
C10A C9A C8 106(2) . . ?

loop_
_geom_bond_atom_site_label_1
_geom_bond_atom_site_label_2
_geom_bond_distance
_geom_bond_site_symmetry_2
_geom_bond_publ_flag
P1 C12 1.826(9) . ?
P1 C24 1.807(9) . ?
P1 C1 1.723(8) . ?
P1 C25 1.808(9) . ?
P2 C31 1.817(9) . ?
P2 C43 1.828(9) . ?
P2 C37 1.816(9) . ?
P2 C1 1.737(9) . ?
Cl1S C1S 1.713(15) . ?
Cl2S C1S 1.748(14) . ?
O1 B1 1.365(13) . ?
O1 C8 1.460(12) . ?
C22 C23 1.382(14) . ?
C22 C21 1.376(16) . ?
C31 C36 1.393(13) . ?
C31 C32 1.382(14) . ?
C43 C48 1.372(14) . ?
C43 C44 1.371(14) . ?
C27 C26 1.377(13) . ?
C27 C28 1.389(15) . ?
C29 C30 1.386(14) . ?
C29 C28 1.388(15) . ?
C30 C25 1.403(13) . ?
C36 C35 1.387(14) . ?
C12 C13 1.430(14) . ?
C12 C17 1.368(13) . ?
C24 C23 1.409(13) . ?
C24 C19 1.413(13) . ?
C37 C42 1.377(14) . ?
C37 C38 1.426(14) . ?
C26 C25 1.409(13) . ?
C42 C41 1.393(14) . ?
C41 C40 1.391(15) . ?
C38 C39 1.377(14) . ?
C32 C33 1.371(14) . ?
C48 C47 1.387(15) . ?
C40 C39 1.357(15) . ?
C19 C20 1.380(14) . ?
C20 C21 1.372(15) . ?
C13 C14 1.383(15) . ?
C1 B1 1.569(14) . ?
C17 C16 1.399(16) . ?
C35 C34 1.407(18) . ?
C2 C7 1.399(15) . ?
C2 B1 1.567(15) . ?
C2 C3 1.414(14) . ?
C33 C34 1.379(16) . ?
C15 C16 1.369(15) . ?
C15 C14 1.380(14) . ?
C46 C47 1.378(17) . ?
C46 C45 1.405(16) . ?
C7 C6 1.405(14) . ?
C45 C44 1.390(15) . ?
C4 C3 1.404(14) . ?
C4 C5 1.407(17) . ?
C8 C9 1.51(2) . ?
C8 C9A 1.62(3) . ?
C5 C6 1.374(16) . ?
C11 C10 1.62(3) . ?
C11 C10A 1.52(3) . ?
C11 Br1 1.924(16) . ?
C10 C9 1.42(3) . ?
C10A C9A 1.46(4) . ?
